data_7249630
loop_
_publ_author_name
'Nath, Jitendra'
'Baruah, Jubaraj B.'

_publ_section_title
;
 Positional isomers of
 (E)-2-(anthracen-9-ylmethylene)-N-(aryl)hydrazinecarbothioamide, zinc
 complexes and polymorphic solvates
;
_journal_name_full CrystEngComm
_journal_paper_doi 10.1039/D4CE00992D
_journal_year 2024
_chemical_formula_sum 'C52 H50 N8 O4 S2 Zn'
_chemical_formula_weight 980.49
_space_group_crystal_system monoclinic
_space_group_IT_number 15
_space_group_name_Hall '-C 2yc'
_space_group_name_H-M_alt 'C 1 2/c 1'
_atom_sites_solution_hydrogens geom
_audit_creation_method SHELXL-2019/1
_audit_update_record
;
2024-09-28 deposited with the CCDC.	2024-11-21 downloaded from the CCDC.
;
_cell_angle_alpha 90
_cell_angle_beta 118.737(3)
_cell_angle_gamma 90
_cell_formula_units_Z 4
_cell_length_a 31.105(3)
_cell_length_b 9.3163(10)
_cell_length_c 19.108(2)
_cell_measurement_reflns_used 9983
_cell_measurement_temperature 296(2)
_cell_measurement_theta_max 24.98
_cell_measurement_theta_min 2.31
_cell_volume 4855.2(9)
_computing_cell_refinement 'Bruker SAINT'
_computing_data_collection 'Bruker APEX2'
_computing_data_reduction 'Bruker SAINT'
_computing_molecular_graphics 'Bruker SHELXTL'
_computing_publication_material 'Bruker SHELXTL'
_computing_structure_refinement 'SHELXL-2014 (Sheldrick 2014)'
_computing_structure_solution 'SHELXS-97 (Sheldrick 2008)'
_diffrn_ambient_temperature 296(2)
_diffrn_measured_fraction_theta_full 0.997
_diffrn_measured_fraction_theta_max 0.997
_diffrn_measurement_device_type 'Bruker APEX-II CCD'
_diffrn_measurement_method '\f and \w scans'
_diffrn_radiation_type MoK\a
_diffrn_radiation_wavelength 0.71073
_diffrn_reflns_av_R_equivalents 0.0424
_diffrn_reflns_av_unetI/netI 0.0219
_diffrn_reflns_Laue_measured_fraction_full 0.997
_diffrn_reflns_Laue_measured_fraction_max 0.997
_diffrn_reflns_limit_h_max 36
_diffrn_reflns_limit_h_min -36
_diffrn_reflns_limit_k_max 11
_diffrn_reflns_limit_k_min -11
_diffrn_reflns_limit_l_max 22
_diffrn_reflns_limit_l_min -22
_diffrn_reflns_number 53670
_diffrn_reflns_point_group_measured_fraction_full 0.997
_diffrn_reflns_point_group_measured_fraction_max 0.997
_diffrn_reflns_theta_full 25.047
_diffrn_reflns_theta_max 25.047
_diffrn_reflns_theta_min 2.156
_exptl_absorpt_coefficient_mu 0.646
_exptl_absorpt_correction_type none
_exptl_absorpt_process_details none
_exptl_crystal_colour yellow
_exptl_crystal_density_diffrn 1.341
_exptl_crystal_description Block
_exptl_crystal_F_000 2048
_exptl_crystal_size_max 0.42
_exptl_crystal_size_mid 0.39
_exptl_crystal_size_min 0.32
_refine_diff_density_max 0.503
_refine_diff_density_min -0.345
_refine_diff_density_rms 0.056
_refine_ls_extinction_method none
_refine_ls_goodness_of_fit_ref 1.188
_refine_ls_hydrogen_treatment constr
_refine_ls_matrix_type full
_refine_ls_number_parameters 306
_refine_ls_number_reflns 4283
_refine_ls_number_restraints 0
_refine_ls_restrained_S_all 1.188
_refine_ls_R_factor_all 0.0756
_refine_ls_R_factor_gt 0.0473
_refine_ls_shift/su_max 0.000
_refine_ls_shift/su_mean 0.000
_refine_ls_structure_factor_coef Fsqd
_refine_ls_weighting_details 'w=1/[\s^2^(Fo^2^)+(0.0594P)^2^+9.9481P] where P=(Fo^2^+2Fc^2^)/3'
_refine_ls_weighting_scheme calc
_refine_ls_wR_factor_gt 0.1203
_refine_ls_wR_factor_ref 0.1543
_reflns_Friedel_coverage 0.000
_reflns_number_gt 3260
_reflns_number_total 4283
_reflns_threshold_expression 'I > 2\s(I)'
_cod_data_source_file d4ce00992d2.cif
_cod_data_source_block 3OCH3_ZnATU
_cod_original_cell_volume 4855.3(9)
_cod_original_sg_symbol_H-M 'C 2/c'
_cod_database_code 7249630
_shelx_shelxl_version_number 2019/1
_shelx_space_group_comment
;
The symmetry employed for this shelxl refinement is uniquely defined
by the following loop, which should always be used as a source of
symmetry information in preference to the above space-group names.
They are only intended as comments.
;

loop_
_space_group_symop_operation_xyz
'x, y, z'
'-x, y, -z+1/2'
'x+1/2, y+1/2, z'
'-x+1/2, y+1/2, -z+1/2'
'-x, -y, -z'
'x, -y, z-1/2'
'-x+1/2, -y+1/2, -z'
'x+1/2, -y+1/2, z-1/2'

loop_
_atom_site_label
_atom_site_type_symbol
_atom_site_fract_x
_atom_site_fract_y
_atom_site_fract_z
_atom_site_U_iso_or_equiv
_atom_site_adp_type
_atom_site_occupancy
_atom_site_site_symmetry_order
_atom_site_calc_flag
_atom_site_refinement_flags_posn
_atom_site_refinement_flags_adp
_atom_site_refinement_flags_occupancy
_atom_site_disorder_assembly
_atom_site_disorder_group
Zn1 Zn 0.500000 0.82026(6) 0.750000 0.0491(2) Uani 1 2 d S T P . .
S1 S 0.42736(3) 0.88309(10) 0.74148(6) 0.0545(3) Uani 1 1 d . . . . .
N2 N 0.41164(10) 0.6672(3) 0.63200(18) 0.0490(7) Uani 1 1 d . . . . .
N1 N 0.45969(10) 0.6945(3) 0.65251(17) 0.0479(7) Uani 1 1 d . . . . .
N3 N 0.34911(10) 0.7278(3) 0.65799(18) 0.0515(7) Uani 1 1 d . . . . .
H3 H 0.341136 0.778806 0.687489 0.062 Uiso 1 1 calc R U . . .
O2 O 0.30286(14) -0.0800(4) 0.7269(2) 0.0942(11) Uani 1 1 d . . . . .
O1 O 0.17834(11) 0.6084(4) 0.5241(2) 0.0945(11) Uani 1 1 d . . . . .
C16 C 0.39570(12) 0.7479(4) 0.6713(2) 0.0442(8) Uani 1 1 d . . . . .
C14 C 0.45013(12) 0.5502(4) 0.5366(2) 0.0508(9) Uani 1 1 d . . . . .
C17 C 0.31150(13) 0.6363(4) 0.6034(2) 0.0508(8) Uani 1 1 d . . . . .
C15 C 0.47609(13) 0.6398(4) 0.6083(2) 0.0533(9) Uani 1 1 d . . . . .
H15 H 0.508735 0.659592 0.623627 0.064 Uiso 1 1 calc R U . . .
C22 C 0.26460(13) 0.6661(4) 0.5917(2) 0.0548(9) Uani 1 1 d . . . . .
H22 H 0.259896 0.741322 0.619250 0.066 Uiso 1 1 calc R U . . .
C13 C 0.44291(14) 0.6059(5) 0.4632(2) 0.0579(10) Uani 1 1 d . . . . .
N4 N 0.27463(17) 0.1472(5) 0.7019(3) 0.0877(12) Uani 1 1 d . . . . .
C1 C 0.43629(13) 0.4083(4) 0.5419(2) 0.0565(9) Uani 1 1 d . . . . .
C21 C 0.22531(15) 0.5851(5) 0.5396(3) 0.0663(11) Uani 1 1 d . . . . .
C8 C 0.42053(15) 0.5181(6) 0.3934(2) 0.0718(13) Uani 1 1 d . . . . .
C6 C 0.41473(15) 0.3212(5) 0.4721(3) 0.0710(12) Uani 1 1 d . . . . .
C7 C 0.40691(16) 0.3787(6) 0.4001(3) 0.0782(14) Uani 1 1 d . . . . .
H7 H 0.391967 0.321996 0.354552 0.094 Uiso 1 1 calc R U . . .
C18 C 0.31871(16) 0.5220(5) 0.5637(3) 0.0716(12) Uani 1 1 d . . . . .
H18 H 0.349906 0.498887 0.572043 0.086 Uiso 1 1 calc R U . . .
C2 C 0.44531(17) 0.3450(5) 0.6159(3) 0.0711(12) Uani 1 1 d . . . . .
H2 H 0.459584 0.399713 0.662312 0.085 Uiso 1 1 calc R U . . .
C20 C 0.23181(17) 0.4739(5) 0.4983(3) 0.0823(14) Uani 1 1 d . . . . .
H20 H 0.205118 0.420285 0.462081 0.099 Uiso 1 1 calc R U . . .
C12 C 0.45651(16) 0.7492(5) 0.4561(3) 0.0743(12) Uani 1 1 d . . . . .
H12 H 0.470807 0.808579 0.500703 0.089 Uiso 1 1 calc R U . . .
C26 C 0.3079(2) 0.0459(6) 0.7192(3) 0.0878(14) Uani 1 1 d . . . . .
H26 H 0.338313 0.074803 0.726034 0.105 Uiso 1 1 calc R U . . .
C19 C 0.27799(19) 0.4431(6) 0.5112(3) 0.0883(15) Uani 1 1 d . . . . .
H19 H 0.282314 0.366735 0.483861 0.106 Uiso 1 1 calc R U . . .
C3 C 0.4333(2) 0.2065(6) 0.6192(4) 0.0940(16) Uani 1 1 d . . . . .
H3A H 0.439848 0.166745 0.667984 0.113 Uiso 1 1 calc R U . . .
C5 C 0.4023(2) 0.1752(6) 0.4793(4) 0.0941(17) Uani 1 1 d . . . . .
H5 H 0.387952 0.116851 0.434250 0.113 Uiso 1 1 calc R U . . .
C23 C 0.17017(18) 0.7120(7) 0.5701(4) 0.0987(17) Uani 1 1 d . . . . .
H23A H 0.135814 0.716168 0.553953 0.148 Uiso 1 1 calc R U . . .
H23B H 0.180990 0.804204 0.562280 0.148 Uiso 1 1 calc R U . . .
H23C H 0.188155 0.686342 0.625544 0.148 Uiso 1 1 calc R U . . .
C10 C 0.4263(3) 0.7085(10) 0.3152(4) 0.116(2) Uani 1 1 d . . . . .
H10 H 0.420963 0.743642 0.266153 0.140 Uiso 1 1 calc R U . . .
C9 C 0.4131(2) 0.5754(9) 0.3201(3) 0.1017(19) Uani 1 1 d . . . . .
H9 H 0.398635 0.518689 0.274449 0.122 Uiso 1 1 calc R U . . .
C11 C 0.4484(2) 0.7987(7) 0.3837(4) 0.1013(19) Uani 1 1 d . . . . .
H11 H 0.457457 0.891931 0.378945 0.122 Uiso 1 1 calc R U . . .
C4 C 0.4113(2) 0.1227(6) 0.5502(5) 0.110(2) Uani 1 1 d . . . . .
H4 H 0.402664 0.028393 0.553566 0.131 Uiso 1 1 calc R U . . .
C24 C 0.2265(2) 0.1136(8) 0.6895(5) 0.129(2) Uani 1 1 d . . . . .
H24A H 0.216248 0.022940 0.662567 0.194 Uiso 1 1 calc R U . . .
H24B H 0.204013 0.187099 0.657473 0.194 Uiso 1 1 calc R U . . .
H24C H 0.227066 0.108168 0.740069 0.194 Uiso 1 1 calc R U . . .
C25 C 0.2848(3) 0.2961(7) 0.6937(6) 0.162(3) Uani 1 1 d . . . . .
H25A H 0.287699 0.349673 0.738766 0.243 Uiso 1 1 calc R U . . .
H25B H 0.258426 0.334805 0.645623 0.243 Uiso 1 1 calc R U . . .
H25C H 0.314837 0.302703 0.691406 0.243 Uiso 1 1 calc R U . . .

loop_
_atom_site_aniso_label
_atom_site_aniso_U_11
_atom_site_aniso_U_22
_atom_site_aniso_U_33
_atom_site_aniso_U_23
_atom_site_aniso_U_13
_atom_site_aniso_U_12
Zn1 0.0431(3) 0.0472(4) 0.0549(4) 0.000 0.0218(3) 0.000
S1 0.0483(5) 0.0490(5) 0.0669(6) -0.0108(4) 0.0283(5) 0.0015(4)
N2 0.0405(15) 0.0533(17) 0.0557(17) -0.0078(14) 0.0252(14) -0.0020(13)
N1 0.0415(15) 0.0496(17) 0.0556(17) -0.0013(14) 0.0256(14) 0.0020(13)
N3 0.0434(16) 0.0562(18) 0.0619(19) -0.0117(15) 0.0309(14) 0.0001(14)
O2 0.107(3) 0.068(2) 0.129(3) -0.012(2) 0.074(2) 0.000(2)
O1 0.0470(17) 0.106(3) 0.119(3) -0.017(2) 0.0308(18) -0.0105(17)
C16 0.0441(18) 0.0426(19) 0.0472(19) 0.0009(15) 0.0231(16) 0.0053(15)
C14 0.0430(18) 0.061(2) 0.057(2) -0.0066(18) 0.0309(17) 0.0044(17)
C17 0.049(2) 0.052(2) 0.053(2) -0.0035(17) 0.0261(17) -0.0054(16)
C15 0.0454(19) 0.058(2) 0.062(2) -0.0071(18) 0.0305(18) 0.0006(17)
C22 0.047(2) 0.057(2) 0.063(2) -0.0009(18) 0.0281(18) -0.0022(17)
C13 0.048(2) 0.071(3) 0.062(2) 0.006(2) 0.0318(19) 0.0164(19)
N4 0.094(3) 0.073(3) 0.095(3) -0.005(2) 0.044(3) 0.005(2)
C1 0.049(2) 0.061(2) 0.067(2) -0.0082(19) 0.0346(19) 0.0016(18)
C21 0.050(2) 0.070(3) 0.077(3) -0.001(2) 0.029(2) -0.008(2)
C8 0.056(2) 0.106(4) 0.056(2) 0.000(2) 0.028(2) 0.026(2)
C6 0.056(2) 0.078(3) 0.082(3) -0.022(2) 0.035(2) -0.003(2)
C7 0.059(3) 0.099(4) 0.068(3) -0.027(3) 0.024(2) 0.007(3)
C18 0.064(2) 0.066(3) 0.098(3) -0.027(2) 0.049(2) -0.015(2)
C2 0.084(3) 0.065(3) 0.083(3) -0.003(2) 0.054(3) 0.000(2)
C20 0.066(3) 0.083(3) 0.095(3) -0.027(3) 0.036(3) -0.026(2)
C12 0.070(3) 0.082(3) 0.085(3) 0.020(3) 0.049(3) 0.017(2)
C26 0.080(3) 0.085(4) 0.104(4) -0.018(3) 0.048(3) -0.007(3)
C19 0.087(3) 0.080(3) 0.110(4) -0.042(3) 0.057(3) -0.022(3)
C3 0.122(5) 0.070(3) 0.119(4) 0.004(3) 0.082(4) -0.007(3)
C5 0.091(4) 0.075(3) 0.119(5) -0.038(3) 0.052(4) -0.029(3)
C23 0.061(3) 0.118(5) 0.123(5) -0.004(4) 0.049(3) 0.007(3)
C10 0.120(5) 0.164(7) 0.080(4) 0.041(5) 0.060(4) 0.044(5)
C9 0.097(4) 0.148(6) 0.062(3) 0.010(4) 0.039(3) 0.040(4)
C11 0.101(4) 0.106(4) 0.120(5) 0.049(4) 0.071(4) 0.035(3)
C4 0.122(5) 0.071(4) 0.160(6) -0.015(4) 0.087(5) -0.027(3)
C24 0.106(5) 0.138(6) 0.165(7) -0.011(5) 0.082(5) 0.018(4)
C25 0.192(9) 0.070(4) 0.204(9) 0.010(5) 0.078(7) 0.001(5)

loop_
_atom_type_symbol
_atom_type_description
_atom_type_scat_dispersion_real
_atom_type_scat_dispersion_imag
_atom_type_scat_source
C C 0.0033 0.0016 'International Tables Vol C Tables 4.2.6.8 and 6.1.1.4'
H H 0.0000 0.0000 'International Tables Vol C Tables 4.2.6.8 and 6.1.1.4'
N N 0.0061 0.0033 'International Tables Vol C Tables 4.2.6.8 and 6.1.1.4'
O O 0.0106 0.0060 'International Tables Vol C Tables 4.2.6.8 and 6.1.1.4'
S S 0.1246 0.1234 'International Tables Vol C Tables 4.2.6.8 and 6.1.1.4'
Zn Zn 0.2839 1.4301 'International Tables Vol C Tables 4.2.6.8 and 6.1.1.4'

loop_
_geom_angle_atom_site_label_1
_geom_angle_atom_site_label_2
_geom_angle_atom_site_label_3
_geom_angle
_geom_angle_site_symmetry_1
_geom_angle_site_symmetry_3
_geom_angle_publ_flag
N1 Zn1 N1 109.95(16) . 2_656 ?
N1 Zn1 S1 111.60(8) . 2_656 ?
N1 Zn1 S1 85.92(8) 2_656 2_656 ?
N1 Zn1 S1 85.92(8) . . ?
N1 Zn1 S1 111.59(8) 2_656 . ?
S1 Zn1 S1 150.02(6) 2_656 . ?
C16 S1 Zn1 92.48(11) . . ?
C16 N2 N1 112.8(3) . . ?
C15 N1 N2 117.4(3) . . ?
C15 N1 Zn1 124.3(2) . . ?
N2 N1 Zn1 118.2(2) . . ?
C16 N3 C17 130.5(3) . . ?
C16 N3 H3 114.8 . . ?
C17 N3 H3 114.8 . . ?
C21 O1 C23 118.0(4) . . ?
N2 C16 N3 118.3(3) . . ?
N2 C16 S1 128.2(3) . . ?
N3 C16 S1 113.4(2) . . ?
C1 C14 C13 120.6(4) . . ?
C1 C14 C15 121.1(3) . . ?
C13 C14 C15 118.1(4) . . ?
C18 C17 C22 119.8(3) . . ?
C18 C17 N3 124.8(3) . . ?
C22 C17 N3 115.3(3) . . ?
N1 C15 C14 128.6(3) . . ?
N1 C15 H15 115.7 . . ?
C14 C15 H15 115.7 . . ?
C21 C22 C17 120.4(4) . . ?
C21 C22 H22 119.8 . . ?
C17 C22 H22 119.8 . . ?
C14 C13 C12 121.8(4) . . ?
C14 C13 C8 119.5(4) . . ?
C12 C13 C8 118.7(4) . . ?
C26 N4 C24 121.1(5) . . ?
C26 N4 C25 121.8(6) . . ?
C24 N4 C25 117.1(6) . . ?
C14 C1 C6 119.4(4) . . ?
C14 C1 C2 122.5(4) . . ?
C6 C1 C2 118.1(4) . . ?
O1 C21 C22 124.0(4) . . ?
O1 C21 C20 115.7(4) . . ?
C22 C21 C20 120.3(4) . . ?
C7 C8 C9 122.2(5) . . ?
C7 C8 C13 118.7(4) . . ?
C9 C8 C13 119.0(5) . . ?
C7 C6 C1 119.2(4) . . ?
C7 C6 C5 122.2(5) . . ?
C1 C6 C5 118.5(5) . . ?
C6 C7 C8 122.5(4) . . ?
C6 C7 H7 118.7 . . ?
C8 C7 H7 118.7 . . ?
C17 C18 C19 118.1(4) . . ?
C17 C18 H18 121.0 . . ?
C19 C18 H18 121.0 . . ?
C3 C2 C1 120.8(5) . . ?
C3 C2 H2 119.6 . . ?
C1 C2 H2 119.6 . . ?
C19 C20 C21 119.1(4) . . ?
C19 C20 H20 120.4 . . ?
C21 C20 H20 120.4 . . ?
C11 C12 C13 119.7(5) . . ?
C11 C12 H12 120.2 . . ?
C13 C12 H12 120.2 . . ?
O2 C26 N4 126.5(5) . . ?
O2 C26 H26 116.7 . . ?
N4 C26 H26 116.7 . . ?
C20 C19 C18 122.3(4) . . ?
C20 C19 H19 118.9 . . ?
C18 C19 H19 118.9 . . ?
C2 C3 C4 120.7(6) . . ?
C2 C3 H3A 119.7 . . ?
C4 C3 H3A 119.7 . . ?
C4 C5 C6 120.4(5) . . ?
C4 C5 H5 119.8 . . ?
C6 C5 H5 119.8 . . ?
O1 C23 H23A 109.5 . . ?
O1 C23 H23B 109.5 . . ?
H23A C23 H23B 109.5 . . ?
O1 C23 H23C 109.5 . . ?
H23A C23 H23C 109.5 . . ?
H23B C23 H23C 109.5 . . ?
C9 C10 C11 121.2(6) . . ?
C9 C10 H10 119.4 . . ?
C11 C10 H10 119.4 . . ?
C10 C9 C8 121.1(6) . . ?
C10 C9 H9 119.5 . . ?
C8 C9 H9 119.5 . . ?
C12 C11 C10 120.3(6) . . ?
C12 C11 H11 119.9 . . ?
C10 C11 H11 119.9 . . ?
C5 C4 C3 121.4(5) . . ?
C5 C4 H4 119.3 . . ?
C3 C4 H4 119.3 . . ?
N4 C24 H24A 109.5 . . ?
N4 C24 H24B 109.5 . . ?
H24A C24 H24B 109.5 . . ?
N4 C24 H24C 109.5 . . ?
H24A C24 H24C 109.5 . . ?
H24B C24 H24C 109.5 . . ?
N4 C25 H25A 109.5 . . ?
N4 C25 H25B 109.5 . . ?
H25A C25 H25B 109.5 . . ?
N4 C25 H25C 109.5 . . ?
H25A C25 H25C 109.5 . . ?
H25B C25 H25C 109.5 . . ?

loop_
_geom_bond_atom_site_label_1
_geom_bond_atom_site_label_2
_geom_bond_distance
_geom_bond_site_symmetry_2
_geom_bond_publ_flag
Zn1 N1 2.042(3) . ?
Zn1 N1 2.042(3) 2_656 ?
Zn1 S1 2.2629(9) 2_656 ?
Zn1 S1 2.2629(9) . ?
S1 C16 1.756(3) . ?
N2 C16 1.316(4) . ?
N2 N1 1.374(4) . ?
N1 C15 1.284(4) . ?
N3 C16 1.359(4) . ?
N3 C17 1.418(5) . ?
N3 H3 0.8600 . ?
O2 C26 1.202(6) . ?
O1 C21 1.361(5) . ?
O1 C23 1.410(6) . ?
C14 C1 1.408(5) . ?
C14 C13 1.408(5) . ?
C14 C15 1.470(5) . ?
C17 C18 1.386(5) . ?
C17 C22 1.393(5) . ?
C15 H15 0.9300 . ?
C22 C21 1.372(5) . ?
C22 H22 0.9300 . ?
C13 C12 1.427(6) . ?
C13 C8 1.429(6) . ?
N4 C26 1.320(6) . ?
N4 C24 1.433(7) . ?
N4 C25 1.448(7) . ?
C1 C6 1.424(6) . ?
C1 C2 1.429(6) . ?
C21 C20 1.376(6) . ?
C8 C7 1.391(7) . ?
C8 C9 1.409(7) . ?
C6 C7 1.385(7) . ?
C6 C5 1.438(7) . ?
C7 H7 0.9300 . ?
C18 C19 1.389(6) . ?
C18 H18 0.9300 . ?
C2 C3 1.353(6) . ?
C2 H2 0.9300 . ?
C20 C19 1.366(6) . ?
C20 H20 0.9300 . ?
C12 C11 1.363(7) . ?
C12 H12 0.9300 . ?
C26 H26 0.9300 . ?
C19 H19 0.9300 . ?
C3 C4 1.397(8) . ?
C3 H3A 0.9300 . ?
C5 C4 1.338(8) . ?
C5 H5 0.9300 . ?
C23 H23A 0.9600 . ?
C23 H23B 0.9600 . ?
C23 H23C 0.9600 . ?
C10 C9 1.323(9) . ?
C10 C11 1.424(9) . ?
C10 H10 0.9300 . ?
C9 H9 0.9300 . ?
C11 H11 0.9300 . ?
C4 H4 0.9300 . ?
C24 H24A 0.9600 . ?
C24 H24B 0.9600 . ?
C24 H24C 0.9600 . ?
C25 H25A 0.9600 . ?
C25 H25B 0.9600 . ?
C25 H25C 0.9600 . ?

loop_
_geom_torsion_atom_site_label_1
_geom_torsion_atom_site_label_2
_geom_torsion_atom_site_label_3
_geom_torsion_atom_site_label_4
_geom_torsion
_geom_torsion_site_symmetry_1
_geom_torsion_site_symmetry_2
_geom_torsion_site_symmetry_3
_geom_torsion_site_symmetry_4
_geom_torsion_publ_flag
C16 N2 N1 C15 -168.3(3) . . . . ?
C16 N2 N1 Zn1 11.1(4) . . . . ?
N1 N2 C16 N3 -178.0(3) . . . . ?
N1 N2 C16 S1 1.8(5) . . . . ?
C17 N3 C16 N2 -4.2(6) . . . . ?
C17 N3 C16 S1 176.0(3) . . . . ?
Zn1 S1 C16 N2 -11.1(3) . . . . ?
Zn1 S1 C16 N3 168.7(2) . . . . ?
C16 N3 C17 C18 15.9(6) . . . . ?
C16 N3 C17 C22 -165.3(4) . . . . ?
N2 N1 C15 C14 0.3(6) . . . . ?
Zn1 N1 C15 C14 -179.0(3) . . . . ?
C1 C14 C15 N1 -69.9(5) . . . . ?
C13 C14 C15 N1 115.0(4) . . . . ?
C18 C17 C22 C21 -1.6(6) . . . . ?
N3 C17 C22 C21 179.5(4) . . . . ?
C1 C14 C13 C12 179.9(3) . . . . ?
C15 C14 C13 C12 -5.0(5) . . . . ?
C1 C14 C13 C8 1.1(5) . . . . ?
C15 C14 C13 C8 176.1(3) . . . . ?
C13 C14 C1 C6 -0.1(5) . . . . ?
C15 C14 C1 C6 -175.0(3) . . . . ?
C13 C14 C1 C2 176.6(4) . . . . ?
C15 C14 C1 C2 1.7(5) . . . . ?
C23 O1 C21 C22 -6.9(7) . . . . ?
C23 O1 C21 C20 174.2(5) . . . . ?
C17 C22 C21 O1 -179.1(4) . . . . ?
C17 C22 C21 C20 -0.2(7) . . . . ?
C14 C13 C8 C7 -0.7(5) . . . . ?
C12 C13 C8 C7 -179.5(4) . . . . ?
C14 C13 C8 C9 179.4(4) . . . . ?
C12 C13 C8 C9 0.6(6) . . . . ?
C14 C1 C6 C7 -1.3(6) . . . . ?
C2 C1 C6 C7 -178.2(4) . . . . ?
C14 C1 C6 C5 178.0(4) . . . . ?
C2 C1 C6 C5 1.1(6) . . . . ?
C1 C6 C7 C8 1.8(6) . . . . ?
C5 C6 C7 C8 -177.5(4) . . . . ?
C9 C8 C7 C6 179.1(4) . . . . ?
C13 C8 C7 C6 -0.8(6) . . . . ?
C22 C17 C18 C19 1.9(7) . . . . ?
N3 C17 C18 C19 -179.3(4) . . . . ?
C14 C1 C2 C3 -177.2(4) . . . . ?
C6 C1 C2 C3 -0.5(6) . . . . ?
O1 C21 C20 C19 -179.5(5) . . . . ?
C22 C21 C20 C19 1.5(8) . . . . ?
C14 C13 C12 C11 -179.5(4) . . . . ?
C8 C13 C12 C11 -0.7(6) . . . . ?
C24 N4 C26 O2 -0.6(9) . . . . ?
C25 N4 C26 O2 -179.8(7) . . . . ?
C21 C20 C19 C18 -1.1(9) . . . . ?
C17 C18 C19 C20 -0.6(8) . . . . ?
C1 C2 C3 C4 -0.8(8) . . . . ?
C7 C6 C5 C4 178.7(5) . . . . ?
C1 C6 C5 C4 -0.5(8) . . . . ?
C11 C10 C9 C8 0.0(10) . . . . ?
C7 C8 C9 C10 179.9(5) . . . . ?
C13 C8 C9 C10 -0.2(8) . . . . ?
C13 C12 C11 C10 0.4(7) . . . . ?
C9 C10 C11 C12 0.0(9) . . . . ?
C6 C5 C4 C3 -0.8(10) . . . . ?
C2 C3 C4 C5 1.5(10) . . . . ?
